data_1506762
loop_
_publ_author_name
'Xue, Dong'
'Chen, Ying-Chun'
'Wang, Qi-Wei'
'Cun, Ling-Feng'
'Zhu, Jin'
'Deng, Jin-Gen'

_publ_section_title
;
 Asymmetric direct vinylogous Michael reaction of activated alkenes to
 nitroolefins catalyzed by modified cinchona alkaloids.
;
_journal_issue 23
_journal_name_full 'Organic letters'
_journal_page_first 5293
_journal_page_last 5296
_journal_paper_doi 10.1021/ol052283b
_journal_volume 7
_journal_year 2005
_chemical_formula_sum 'C22 H19 N3 O3'
_chemical_formula_weight 373.40
_chemical_name_systematic
; 
 ? 
;
_space_group_IT_number 14
_symmetry_cell_setting monoclinic
_symmetry_space_group_name_Hall '-P 2ybc'
_symmetry_space_group_name_H-M 'P 1 21/c 1'
_atom_sites_solution_hydrogens geom
_atom_sites_solution_primary direct
_atom_sites_solution_secondary difmap
_audit_creation_method SHELXL-97
_cell_angle_alpha 90.00
_cell_angle_beta 91.76(2)
_cell_angle_gamma 90.00
_cell_formula_units_Z 4
_cell_length_a 7.074(1)
_cell_length_b 15.601(2)
_cell_length_c 17.909(3)
_cell_measurement_reflns_used 28
_cell_measurement_temperature 287(2)
_cell_measurement_theta_max 12.98
_cell_measurement_theta_min 2.62
_cell_volume 1975.5(5)
_computing_cell_refinement 'Siemens XSCANS'
_computing_data_collection 'Siemens XSCANS'
_computing_data_reduction 'Siemens SHELXTL'
_computing_molecular_graphics 'Siemens SHELXTL'
_computing_publication_material 'Siemens SHELXTL'
_computing_structure_refinement 'SHELXL-97 (Sheldrick, 1997)'
_computing_structure_solution 'SHELXS-97 (Sheldrick, 1990)'
_diffrn_ambient_temperature 287(2)
_diffrn_measured_fraction_theta_full 1.000
_diffrn_measured_fraction_theta_max 1.000
_diffrn_measurement_device_type 'Siemens P4'
_diffrn_measurement_method '\w scans'
_diffrn_radiation_monochromator graphite
_diffrn_radiation_source 'normal-focus sealed tube'
_diffrn_radiation_type MoK\a
_diffrn_radiation_wavelength 0.71073
_diffrn_reflns_av_R_equivalents 0.0161
_diffrn_reflns_av_sigmaI/netI 0.0450
_diffrn_reflns_limit_h_max 8
_diffrn_reflns_limit_h_min 0
_diffrn_reflns_limit_k_max 18
_diffrn_reflns_limit_k_min 0
_diffrn_reflns_limit_l_max 21
_diffrn_reflns_limit_l_min -21
_diffrn_reflns_number 4293
_diffrn_reflns_theta_full 25.50
_diffrn_reflns_theta_max 25.50
_diffrn_reflns_theta_min 1.73
_diffrn_standards_decay_% 2.49
_diffrn_standards_interval_count 97
_diffrn_standards_number 3
_exptl_absorpt_coefficient_mu 0.085
_exptl_absorpt_correction_type none
_exptl_crystal_density_diffrn 1.255
_exptl_crystal_density_method 'not measured'
_exptl_crystal_F_000 784
_exptl_crystal_size_max 0.52
_exptl_crystal_size_mid 0.40
_exptl_crystal_size_min 0.32
_refine_diff_density_max 0.118
_refine_diff_density_min -0.135
_refine_diff_density_rms 0.030
_refine_ls_extinction_coef 0.0193(13)
_refine_ls_extinction_expression Fc^*^=kFc[1+0.001xFc^2^\l^3^/sin(2\q)]^-1/4^
_refine_ls_extinction_method SHELXL
_refine_ls_goodness_of_fit_ref 0.878
_refine_ls_hydrogen_treatment constr
_refine_ls_matrix_type full
_refine_ls_number_parameters 255
_refine_ls_number_reflns 3679
_refine_ls_number_restraints 0
_refine_ls_restrained_S_all 0.878
_refine_ls_R_factor_all 0.0858
_refine_ls_R_factor_gt 0.0416
_refine_ls_shift/su_max 0.000
_refine_ls_shift/su_mean 0.000
_refine_ls_structure_factor_coef Fsqd
_refine_ls_weighting_details 'calc w=1/[\s^2^(Fo^2^)+(0.0510P)^2^+0.0000P] where P=(Fo^2^+2Fc^2^)/3'
_refine_ls_weighting_scheme calc
_refine_ls_wR_factor_gt 0.0928
_refine_ls_wR_factor_ref 0.1048
_reflns_number_gt 2007
_reflns_number_total 3679
_reflns_threshold_expression >2sigma(I)
_cod_data_source_file ol052283bsi20050921_060818.cif
_cod_data_source_block y1892
_cod_depositor_comments
;
The following automatic conversions were performed:

'_symmetry_cell_setting' value 'Monoclinic' changed to 'monoclinic'
according to /home/saulius/struct/CIF-dictionaries/cif_core.dic
dictionary named 'cif_core.dic' version 2.4.1 from 2010-06-29.

Automatic conversion script
Id: cif_fix_values 1715 2011-07-08 13:25:40Z adriana 
;
_cod_original_cell_volume 1975.51(55)
_cod_original_sg_symbol_H-M P2(1)/c
_cod_database_code 1506762

loop_
_symmetry_equiv_pos_as_xyz
'x, y, z'
'-x, y+1/2, -z+1/2'
'-x, -y, -z'
'x, -y-1/2, z-1/2'

loop_
_atom_site_label
_atom_site_type_symbol
_atom_site_fract_x
_atom_site_fract_y
_atom_site_fract_z
_atom_site_U_iso_or_equiv
_atom_site_adp_type
_atom_site_occupancy
_atom_site_symmetry_multiplicity
_atom_site_calc_flag
_atom_site_refinement_flags
O1 O 0.5964(3) 0.62401(12) 0.56824(11) 0.1369(8) Uani 1 1 d .
O2 O 0.7244(2) 0.67760(13) 0.47274(13) 0.1403(8) Uani 1 1 d .
O3 O 0.10776(18) 0.94919(9) 0.57933(8) 0.0789(4) Uani 1 1 d .
N1 N 0.1970(3) 0.34199(13) 0.25165(12) 0.1078(7) Uani 1 1 d .
N2 N -0.1210(3) 0.47666(14) 0.41600(11) 0.1085(7) Uani 1 1 d .
N3 N 0.6019(3) 0.63730(12) 0.50203(13) 0.0821(6) Uani 1 1 d .
C1 C 0.4112(2) 0.56105(13) 0.26274(9) 0.0533(5) Uani 1 1 d .
C2 C 0.5392(3) 0.49390(14) 0.25453(11) 0.0704(6) Uani 1 1 d .
H2 H 0.5253 0.4439 0.2820 0.084 Uiso 1 1 calc R
C3 C 0.6844(3) 0.5008(2) 0.20665(16) 0.1023(9) Uani 1 1 d .
H3 H 0.7700 0.4561 0.2017 0.123 Uiso 1 1 calc R
C4 C 0.7031(4) 0.5747(3) 0.16571(16) 0.1247(13) Uani 1 1 d .
H4 H 0.7990 0.5785 0.1315 0.150 Uiso 1 1 calc R
C5 C 0.5838(4) 0.64280(19) 0.17411(13) 0.1052(10) Uani 1 1 d .
H5 H 0.6009 0.6926 0.1466 0.126 Uiso 1 1 calc R
C6 C 0.4359(3) 0.63767(14) 0.22412(10) 0.0712(6) Uani 1 1 d .
C7 C 0.3147(4) 0.71442(15) 0.23624(11) 0.0883(7) Uani 1 1 d .
H7A H 0.2639 0.7337 0.1882 0.106 Uiso 1 1 calc R
H7B H 0.3934 0.7601 0.2568 0.106 Uiso 1 1 calc R
C8 C 0.1504(3) 0.69954(13) 0.28812(11) 0.0781(7) Uani 1 1 d .
H8A H 0.0434 0.6768 0.2594 0.094 Uiso 1 1 calc R
H8B H 0.1126 0.7539 0.3093 0.094 Uiso 1 1 calc R
C9 C 0.2028(2) 0.63725(11) 0.35159(9) 0.0511(5) Uani 1 1 d .
H9 H 0.0911 0.6275 0.3815 0.061 Uiso 1 1 calc R
C10 C 0.2547(2) 0.55505(11) 0.31434(9) 0.0462(4) Uani 1 1 d .
C11 C 0.3641(2) 0.67341(10) 0.40306(9) 0.0453(4) Uani 1 1 d .
H11 H 0.4650 0.6938 0.3712 0.054 Uiso 1 1 calc R
C12 C 0.2973(2) 0.74833(11) 0.44835(9) 0.0447(4) Uani 1 1 d .
C13 C 0.3747(2) 0.82850(12) 0.44160(10) 0.0559(5) Uani 1 1 d .
H13 H 0.4691 0.8368 0.4073 0.067 Uiso 1 1 calc R
C14 C 0.3171(3) 0.89763(12) 0.48407(10) 0.0610(5) Uani 1 1 d .
H14 H 0.3727 0.9512 0.4784 0.073 Uiso 1 1 calc R
C15 C 0.1772(2) 0.88594(12) 0.53454(10) 0.0562(5) Uani 1 1 d .
C16 C 0.0962(2) 0.80634(13) 0.54187(11) 0.0647(5) Uani 1 1 d .
H16 H 0.0010 0.7983 0.5758 0.078 Uiso 1 1 calc R
C17 C 0.1549(2) 0.73876(12) 0.49949(10) 0.0582(5) Uani 1 1 d .
H17 H 0.0983 0.6854 0.5051 0.070 Uiso 1 1 calc R
C18 C 0.1544(2) 0.48259(12) 0.32515(9) 0.0551(5) Uani 1 1 d .
C19 C 0.1815(3) 0.40404(15) 0.28422(12) 0.0709(6) Uani 1 1 d .
C20 C 0.0028(3) 0.47968(14) 0.37646(12) 0.0732(6) Uani 1 1 d .
C21 C 0.4457(2) 0.60304(11) 0.45328(9) 0.0528(5) Uani 1 1 d .
H21A H 0.3470 0.5801 0.4840 0.063 Uiso 1 1 calc R
H21B H 0.4929 0.5568 0.4228 0.063 Uiso 1 1 calc R
C22 C 0.1993(3) 1.02999(13) 0.57997(12) 0.0802(7) Uani 1 1 d .
H22A H 0.3276 1.0233 0.5981 0.096 Uiso 1 1 calc R
H22B H 0.1339 1.0685 0.6120 0.096 Uiso 1 1 calc R
H22C H 0.1986 1.0529 0.5302 0.096 Uiso 1 1 calc R

loop_
_atom_site_aniso_label
_atom_site_aniso_U_11
_atom_site_aniso_U_22
_atom_site_aniso_U_33
_atom_site_aniso_U_23
_atom_site_aniso_U_13
_atom_site_aniso_U_12
O1 0.188(2) 0.1276(16) 0.0898(12) 0.0105(12) -0.0760(13) -0.0086(14)
O2 0.0662(11) 0.1443(18) 0.207(2) 0.0252(16) -0.0469(13) -0.0402(12)
O3 0.0649(9) 0.0767(10) 0.0962(10) -0.0296(8) 0.0214(8) -0.0060(8)
N1 0.1324(18) 0.0660(14) 0.1223(17) -0.0153(12) -0.0372(14) -0.0195(13)
N2 0.0828(14) 0.146(2) 0.0972(15) 0.0241(14) 0.0169(12) -0.0377(13)
N3 0.0715(12) 0.0695(13) 0.1029(16) 0.0042(12) -0.0390(12) 0.0006(10)
C1 0.0486(10) 0.0611(12) 0.0500(10) -0.0090(10) 0.0020(9) -0.0133(10)
C2 0.0526(12) 0.0866(16) 0.0720(13) -0.0269(12) 0.0032(11) -0.0074(12)
C3 0.0637(16) 0.139(3) 0.105(2) -0.0540(19) 0.0103(15) -0.0117(17)
C4 0.098(2) 0.182(3) 0.097(2) -0.060(2) 0.0459(18) -0.058(2)
C5 0.129(2) 0.121(2) 0.0669(15) -0.0149(15) 0.0288(16) -0.070(2)
C6 0.0875(15) 0.0757(16) 0.0506(11) -0.0045(11) 0.0036(11) -0.0301(13)
C7 0.133(2) 0.0747(16) 0.0562(12) 0.0172(12) -0.0155(14) -0.0156(16)
C8 0.0863(16) 0.0661(14) 0.0796(14) -0.0041(12) -0.0361(13) 0.0156(12)
C9 0.0404(9) 0.0572(11) 0.0554(10) -0.0006(9) -0.0046(8) 0.0011(8)
C10 0.0390(9) 0.0530(11) 0.0459(9) 0.0034(9) -0.0084(8) -0.0048(9)
C11 0.0362(9) 0.0502(10) 0.0493(10) 0.0042(8) 0.0000(8) -0.0032(8)
C12 0.0366(9) 0.0508(11) 0.0465(10) 0.0026(8) -0.0006(8) -0.0041(8)
C13 0.0523(11) 0.0609(12) 0.0553(11) -0.0016(9) 0.0131(9) -0.0099(10)
C14 0.0612(12) 0.0557(12) 0.0668(12) -0.0059(10) 0.0118(10) -0.0108(10)
C15 0.0452(10) 0.0623(13) 0.0613(11) -0.0114(10) 0.0035(9) 0.0021(10)
C16 0.0485(11) 0.0752(14) 0.0713(13) -0.0074(11) 0.0200(10) -0.0065(11)
C17 0.0468(11) 0.0576(12) 0.0707(12) -0.0012(10) 0.0115(10) -0.0074(9)
C18 0.0491(10) 0.0613(12) 0.0543(11) 0.0066(10) -0.0072(9) -0.0121(10)
C19 0.0739(14) 0.0617(14) 0.0759(14) 0.0072(12) -0.0189(12) -0.0208(12)
C20 0.0597(13) 0.0909(16) 0.0686(13) 0.0148(12) -0.0047(11) -0.0266(12)
C21 0.0434(9) 0.0559(11) 0.0587(11) 0.0008(9) -0.0067(8) -0.0046(9)
C22 0.0790(15) 0.0733(15) 0.0882(15) -0.0274(12) 0.0009(12) 0.0025(12)

loop_
_atom_type_symbol
_atom_type_description
_atom_type_scat_dispersion_real
_atom_type_scat_dispersion_imag
_atom_type_scat_source
C C 0.0033 0.0016 'International Tables Vol C Tables 4.2.6.8 and 6.1.1.4'
H H 0.0000 0.0000 'International Tables Vol C Tables 4.2.6.8 and 6.1.1.4'
N N 0.0061 0.0033 'International Tables Vol C Tables 4.2.6.8 and 6.1.1.4'
O O 0.0106 0.0060 'International Tables Vol C Tables 4.2.6.8 and 6.1.1.4'

loop_
_geom_angle_atom_site_label_1
_geom_angle_atom_site_label_2
_geom_angle_atom_site_label_3
_geom_angle
C15 O3 C22 118.22(15)
O2 N3 O1 124.3(2)
O2 N3 C21 117.6(2)
O1 N3 C21 118.0(2)
C6 C1 C2 119.97(19)
C6 C1 C10 118.40(18)
C2 C1 C10 121.56(18)
C3 C2 C1 120.7(2)
C3 C2 H2 119.6
C1 C2 H2 119.6
C2 C3 C4 119.3(3)
C2 C3 H3 120.4
C4 C3 H3 120.4
C5 C4 C3 121.5(3)
C5 C4 H4 119.2
C3 C4 H4 119.2
C4 C5 C6 120.1(3)
C4 C5 H5 119.9
C6 C5 H5 119.9
C1 C6 C5 118.3(2)
C1 C6 C7 122.28(19)
C5 C6 C7 119.4(2)
C6 C7 C8 114.69(17)
C6 C7 H7A 108.6
C8 C7 H7A 108.6
C6 C7 H7B 108.6
C8 C7 H7B 108.6
H7A C7 H7B 107.6
C7 C8 C9 112.11(16)
C7 C8 H8A 109.2
C9 C8 H8A 109.2
C7 C8 H8B 109.2
C9 C8 H8B 109.2
H8A C8 H8B 107.9
C10 C9 C8 105.65(14)
C10 C9 C11 113.02(13)
C8 C9 C11 111.53(14)
C10 C9 H9 108.8
C8 C9 H9 108.8
C11 C9 H9 108.8
C18 C10 C1 123.58(17)
C18 C10 C9 121.07(16)
C1 C10 C9 115.23(15)
C12 C11 C21 111.16(13)
C12 C11 C9 111.41(13)
C21 C11 C9 110.33(13)
C12 C11 H11 107.9
C21 C11 H11 107.9
C9 C11 H11 107.9
C13 C12 C17 117.06(16)
C13 C12 C11 121.82(14)
C17 C12 C11 121.12(15)
C12 C13 C14 122.39(16)
C12 C13 H13 118.8
C14 C13 H13 118.8
C15 C14 C13 119.14(17)
C15 C14 H14 120.4
C13 C14 H14 120.4
O3 C15 C14 124.57(17)
O3 C15 C16 115.85(16)
C14 C15 C16 119.57(17)
C17 C16 C15 120.50(17)
C17 C16 H16 119.7
C15 C16 H16 119.7
C16 C17 C12 121.33(17)
C16 C17 H17 119.3
C12 C17 H17 119.3
C10 C18 C20 121.62(18)
C10 C18 C19 123.97(17)
C20 C18 C19 114.32(17)
N1 C19 C18 177.9(2)
N2 C20 C18 178.3(2)
N3 C21 C11 110.44(15)
N3 C21 H21A 109.6
C11 C21 H21A 109.6
N3 C21 H21B 109.6
C11 C21 H21B 109.6
H21A C21 H21B 108.1
O3 C22 H22A 109.5
O3 C22 H22B 109.5
H22A C22 H22B 109.5
O3 C22 H22C 109.5
H22A C22 H22C 109.5
H22B C22 H22C 109.5

loop_
_geom_bond_atom_site_label_1
_geom_bond_atom_site_label_2
_geom_bond_distance
O1 N3 1.206(2)
O2 N3 1.204(2)
O3 C15 1.3720(19)
O3 C22 1.417(2)
N1 C19 1.137(3)
N2 C20 1.144(2)
N3 C21 1.487(2)
C1 C6 1.395(3)
C1 C2 1.396(3)
C1 C10 1.467(2)
C2 C3 1.362(3)
C2 H2 0.9300
C3 C4 1.374(4)
C3 H3 0.9300
C4 C5 1.368(4)
C4 H4 0.9300
C5 C6 1.400(3)
C5 H5 0.9300
C6 C7 1.493(3)
C7 C8 1.528(3)
C7 H7A 0.9700
C7 H7B 0.9700
C8 C9 1.532(2)
C8 H8A 0.9700
C8 H8B 0.9700
C9 C10 1.496(2)
C9 C11 1.551(2)
C9 H9 0.9800
C10 C18 1.352(2)
C11 C12 1.507(2)
C11 C21 1.522(2)
C11 H11 0.9800
C12 C13 1.372(2)
C12 C17 1.390(2)
C13 C14 1.388(2)
C13 H13 0.9300
C14 C15 1.373(2)
C14 H14 0.9300
C15 C16 1.375(2)
C16 C17 1.371(2)
C16 H16 0.9300
C17 H17 0.9300
C18 C20 1.435(3)
C18 C19 1.444(3)
C21 H21A 0.9700
C21 H21B 0.9700
C22 H22A 0.9600
C22 H22B 0.9600
C22 H22C 0.9600

loop_
_geom_torsion_atom_site_label_1
_geom_torsion_atom_site_label_2
_geom_torsion_atom_site_label_3
_geom_torsion_atom_site_label_4
_geom_torsion
C6 C1 C2 C3 -2.8(3)
C10 C1 C2 C3 -179.61(17)
C1 C2 C3 C4 -0.6(3)
C2 C3 C4 C5 2.7(4)
C3 C4 C5 C6 -1.4(4)
C2 C1 C6 C5 4.0(3)
C10 C1 C6 C5 -179.11(17)
C2 C1 C6 C7 -174.01(17)
C10 C1 C6 C7 2.9(3)
C4 C5 C6 C1 -1.9(3)
C4 C5 C6 C7 176.1(2)
C1 C6 C7 C8 -5.8(3)
C5 C6 C7 C8 176.28(18)
C6 C7 C8 C9 35.5(2)
C7 C8 C9 C10 -60.2(2)
C7 C8 C9 C11 63.0(2)
C6 C1 C10 C18 144.84(17)
C2 C1 C10 C18 -38.3(2)
C6 C1 C10 C9 -31.3(2)
C2 C1 C10 C9 145.59(16)
C8 C9 C10 C18 -117.55(18)
C11 C9 C10 C18 120.23(17)
C8 C9 C10 C1 58.69(19)
C11 C9 C10 C1 -63.52(18)
C10 C9 C11 C12 -171.36(14)
C8 C9 C11 C12 69.77(18)
C10 C9 C11 C21 -47.39(18)
C8 C9 C11 C21 -166.25(15)
C21 C11 C12 C13 118.20(17)
C9 C11 C12 C13 -118.29(17)
C21 C11 C12 C17 -61.23(19)
C9 C11 C12 C17 62.27(19)
C17 C12 C13 C14 0.8(3)
C11 C12 C13 C14 -178.64(16)
C12 C13 C14 C15 -0.3(3)
C22 O3 C15 C14 -7.2(3)
C22 O3 C15 C16 173.37(17)
C13 C14 C15 O3 -179.67(16)
C13 C14 C15 C16 -0.3(3)
O3 C15 C16 C17 179.77(16)
C14 C15 C16 C17 0.3(3)
C15 C16 C17 C12 0.2(3)
C13 C12 C17 C16 -0.8(2)
C11 C12 C17 C16 178.71(16)
C1 C10 C18 C20 179.77(16)
C9 C10 C18 C20 -4.3(3)
C1 C10 C18 C19 -3.8(3)
C9 C10 C18 C19 172.09(16)
C10 C18 C19 N1 -133(6)
C20 C18 C19 N1 43(6)
C10 C18 C20 N2 125(9)
C19 C18 C20 N2 -52(9)
O2 N3 C21 C11 -50.2(2)
O1 N3 C21 C11 128.8(2)
C12 C11 C21 N3 -56.59(19)
C9 C11 C21 N3 179.29(15)
